data_2230113
loop_
_publ_author_name
'Qian, Xiao-Min'
'Luo, Yang-Hui'
'Li, Jin-Feng'
'Mao, Shu-Lin'
'Gao, Ge'

_publ_section_title
;
 Dichlorido[bis(2-ethyl-5-methyl-1<i>H</i>-imidazol-4-yl-\k<i>N</i>^3^)methane]cobalt(II)
 monohydrate
;
_journal_coeditor_code PV2382
_journal_issue 5
_journal_name_full 'Acta Crystallographica Section E'
_journal_page_first m575
_journal_paper_doi 10.1107/S1600536811011032
_journal_volume 67
_journal_year 2011
_chemical_formula_iupac '[Co Cl2 (C13 H20 N4)], H2 O'
_chemical_formula_moiety 'C13 H20 Cl2 Co N4, H2 O'
_chemical_formula_sum 'C13 H22 Cl2 Co N4 O'
_chemical_formula_weight 380.18
_chemical_name_common
;
Bis(2-ethyl-5-methyl-1<i>H</i>-imidazole)-4,4'-methanediyl Co(II)chloride
monohydrate
;
_chemical_name_systematic
;
Dichlorido[bis(2-ethyl-5-methyl-1<i>H</i>-imidazol-4-yl-
\k<i>N</i>^3^)methane]cobalt(II) monohydrate
;
_space_group_IT_number 11
_symmetry_cell_setting monoclinic
_symmetry_space_group_name_Hall '-P 2yb'
_symmetry_space_group_name_H-M 'P 1 21/m 1'
_atom_sites_solution_hydrogens geom
_atom_sites_solution_primary direct
_atom_sites_solution_secondary difmap
_audit_creation_method SHELXL-97
_cell_angle_alpha 90.00
_cell_angle_beta 97.0450(10)
_cell_angle_gamma 90.00
_cell_formula_units_Z 2
_cell_length_a 8.3927(7)
_cell_length_b 12.1388(14)
_cell_length_c 8.5860(9)
_cell_measurement_reflns_used 1482
_cell_measurement_temperature 298(2)
_cell_measurement_theta_max 25.02
_cell_measurement_theta_min 2.39
_cell_volume 868.11(15)
_computing_cell_refinement 'CrystalClear (Rigaku, 2005)'
_computing_data_collection 'CrystalClear (Rigaku, 2005)'
_computing_data_reduction 'CrystalClear (Rigaku, 2005)'
_computing_molecular_graphics
;
ORTEP-3 for Windows (Farrugia, 1997) and PLATON (Spek, 2009)
;
_computing_publication_material 'SHELXL97 (Sheldrick, 2008)'
_computing_structure_refinement 'SHELXL97 (Sheldrick, 2008)'
_computing_structure_solution 'SHELXS97 (Sheldrick, 2008)'
_diffrn_ambient_temperature 298(2)
_diffrn_detector_area_resol_mean 8.192
_diffrn_measured_fraction_theta_full 0.996
_diffrn_measured_fraction_theta_max 0.996
_diffrn_measurement_device_type 'Bruker SMART 1K CCD area-detector'
_diffrn_measurement_method '\f and \w scans'
_diffrn_radiation_monochromator graphite
_diffrn_radiation_source 'fine-focus sealed tube'
_diffrn_radiation_type MoK\a
_diffrn_radiation_wavelength 0.71073
_diffrn_reflns_av_R_equivalents 0.0385
_diffrn_reflns_av_sigmaI/netI 0.0442
_diffrn_reflns_limit_h_max 9
_diffrn_reflns_limit_h_min -9
_diffrn_reflns_limit_k_max 13
_diffrn_reflns_limit_k_min -14
_diffrn_reflns_limit_l_max 10
_diffrn_reflns_limit_l_min -5
_diffrn_reflns_number 4313
_diffrn_reflns_theta_full 25.02
_diffrn_reflns_theta_max 25.02
_diffrn_reflns_theta_min 2.39
_diffrn_standards_number 0
_exptl_absorpt_coefficient_mu 1.299
_exptl_absorpt_correction_T_max 0.7631
_exptl_absorpt_correction_T_min 0.6245
_exptl_absorpt_correction_type multi-scan
_exptl_absorpt_process_details '(CrystalClear; Rigaku, 2005)'
_exptl_crystal_colour Violet
_exptl_crystal_density_diffrn 1.454
_exptl_crystal_density_method 'not measured'
_exptl_crystal_description Prism
_exptl_crystal_F_000 394
_exptl_crystal_size_max 0.40
_exptl_crystal_size_mid 0.30
_exptl_crystal_size_min 0.22
_refine_diff_density_max 0.345
_refine_diff_density_min -0.252
_refine_ls_extinction_method none
_refine_ls_goodness_of_fit_ref 1.025
_refine_ls_hydrogen_treatment constr
_refine_ls_matrix_type full
_refine_ls_number_parameters 109
_refine_ls_number_reflns 1607
_refine_ls_number_restraints 0
_refine_ls_restrained_S_all 1.025
_refine_ls_R_factor_all 0.0649
_refine_ls_R_factor_gt 0.0404
_refine_ls_shift/su_max 0.000
_refine_ls_shift/su_mean 0.000
_refine_ls_structure_factor_coef Fsqd
_refine_ls_weighting_details 'calc w=1/[\s^2^(Fo^2^)+(0.0528P)^2^+0.6331P] where P=(Fo^2^+2Fc^2^)/3'
_refine_ls_weighting_scheme calc
_refine_ls_wR_factor_gt 0.0976
_refine_ls_wR_factor_ref 0.1143
_reflns_number_gt 1174
_reflns_number_total 1607
_reflns_threshold_expression 'I > 2.0\s(I)'
_cod_data_source_file pv2382.cif
_cod_data_source_block I
_cod_original_sg_symbol_H-M 'P 21/m'
_cod_database_code 2230113
_cod_database_fobs_code 2230113

loop_
_symmetry_equiv_pos_as_xyz
'x, y, z'
'-x, y+1/2, -z'
'-x, -y, -z'
'x, -y-1/2, z'

loop_
_atom_site_type_symbol
_atom_site_label
_atom_site_fract_x
_atom_site_fract_y
_atom_site_fract_z
_atom_site_U_iso_or_equiv
_atom_site_adp_type
_atom_site_calc_flag
_atom_site_refinement_flags
_atom_site_occupancy
_atom_site_disorder_assembly
_atom_site_disorder_group
Co Co1 0.75499(7) 0.2500 0.32643(8) 0.0443(3) Uani d S 1 . .
Cl Cl1 0.93574(14) 0.2500 0.54316(16) 0.0521(4) Uani d S 1 . .
Cl Cl2 0.88551(17) 0.2500 0.11144(17) 0.0656(4) Uani d S 1 . .
O O1 0.6677(4) 0.2500 0.7871(4) 0.0547(9) Uani d S 1 . .
H H1C 0.7331 0.2500 0.7190 0.066 Uiso d SR 1 . .
H H1D 0.7215 0.2500 0.8776 0.066 Uiso d SR 1 . .
N N1 0.5936(3) 0.1271(2) 0.3223(4) 0.0461(7) Uani d . 1 . .
N N2 0.4566(3) -0.0235(3) 0.2690(4) 0.0525(8) Uani d . 1 . .
H H2 0.4344 -0.0904 0.2413 0.063 Uiso calc R 1 . .
C C1 0.6018(4) 0.0241(3) 0.2763(5) 0.0503(10) Uani d . 1 B .
C C2 0.3496(4) 0.0527(3) 0.3131(4) 0.0446(9) Uani d . 1 . .
C C3 0.4343(4) 0.1455(3) 0.3473(4) 0.0423(8) Uani d . 1 . .
C C4 0.3821(6) 0.2500 0.4156(7) 0.0504(13) Uani d S 1 . .
H H4A 0.4209 0.2500 0.5268 0.060 Uiso calc SR 1 . .
H H4B 0.2658 0.2500 0.4061 0.060 Uiso calc SR 1 . .
C C5 0.7486(4) -0.0350(4) 0.2383(7) 0.0751(14) Uani d . 1 . .
H H5A 0.8416 0.0099 0.2740 0.090 Uiso calc PR 0.50 A 1
H H5B 0.7585 -0.1032 0.2976 0.090 Uiso calc PR 0.50 A 1
H H5'A 0.8073 -0.0616 0.3353 0.090 Uiso d PR 0.50 A 2
H H5'B 0.8171 0.0180 0.1941 0.090 Uiso d PR 0.50 A 2
C C6 0.7529(13) -0.0595(9) 0.0839(15) 0.079(2) Uani d P 0.50 B 1
H H6A 0.6625 -0.1049 0.0469 0.118 Uiso calc PR 0.50 B 1
H H6B 0.8504 -0.0982 0.0722 0.118 Uiso calc PR 0.50 B 1
H H6C 0.7488 0.0075 0.0240 0.118 Uiso calc PR 0.50 B 1
C C6' 0.7231(13) -0.1306(9) 0.1225(14) 0.079(2) Uani d P 0.50 B 2
H H6'1 0.6592 -0.1062 0.0284 0.118 Uiso calc PR 0.50 B 2
H H6'2 0.6688 -0.1895 0.1687 0.118 Uiso calc PR 0.50 B 2
H H6'3 0.8252 -0.1562 0.0975 0.118 Uiso calc PR 0.50 B 2
C C7 0.1749(4) 0.0265(4) 0.3136(6) 0.0614(11) Uani d . 1 . .
H H7A 0.1211 0.0891 0.3512 0.092 Uiso calc R 1 . .
H H7B 0.1640 -0.0354 0.3809 0.092 Uiso calc R 1 . .
H H7C 0.1279 0.0091 0.2088 0.092 Uiso calc R 1 . .

loop_
_atom_site_aniso_label
_atom_site_aniso_U_11
_atom_site_aniso_U_22
_atom_site_aniso_U_33
_atom_site_aniso_U_12
_atom_site_aniso_U_13
_atom_site_aniso_U_23
Co1 0.0267(4) 0.0526(5) 0.0533(5) 0.000 0.0037(3) 0.000
Cl1 0.0388(7) 0.0628(8) 0.0534(8) 0.000 0.0002(6) 0.000
Cl2 0.0543(8) 0.0925(11) 0.0515(8) 0.000 0.0126(7) 0.000
O1 0.051(2) 0.060(2) 0.053(2) 0.000 0.0044(17) 0.000
N1 0.0271(14) 0.0473(18) 0.064(2) -0.0015(12) 0.0038(13) -0.0029(16)
N2 0.0347(15) 0.0457(18) 0.076(2) -0.0011(14) 0.0010(15) -0.0062(17)
C1 0.0285(17) 0.053(2) 0.068(3) 0.0012(16) 0.0006(16) -0.003(2)
C2 0.0331(17) 0.047(2) 0.054(2) 0.0014(15) 0.0033(15) 0.0048(19)
C3 0.0319(17) 0.046(2) 0.049(2) 0.0011(15) 0.0066(15) 0.0069(18)
C4 0.041(3) 0.052(3) 0.061(4) 0.000 0.016(3) 0.000
C5 0.038(2) 0.061(3) 0.126(4) 0.0039(19) 0.012(2) -0.018(3)
C6 0.069(4) 0.083(7) 0.089(6) 0.009(5) 0.030(4) -0.008(6)
C6' 0.069(4) 0.083(7) 0.089(6) 0.009(5) 0.030(4) -0.008(6)
C7 0.036(2) 0.062(3) 0.087(3) -0.0042(18) 0.011(2) 0.007(2)

loop_
_atom_type_symbol
_atom_type_description
_atom_type_scat_dispersion_real
_atom_type_scat_dispersion_imag
_atom_type_scat_source
C C 0.0033 0.0016 'International Tables Vol C Tables 4.2.6.8 and 6.1.1.4'
H H 0.0000 0.0000 'International Tables Vol C Tables 4.2.6.8 and 6.1.1.4'
N N 0.0061 0.0033 'International Tables Vol C Tables 4.2.6.8 and 6.1.1.4'
O O 0.0106 0.0060 'International Tables Vol C Tables 4.2.6.8 and 6.1.1.4'
Cl Cl 0.1484 0.1585 'International Tables Vol C Tables 4.2.6.8 and 6.1.1.4'
Co Co 0.3494 0.9721 'International Tables Vol C Tables 4.2.6.8 and 6.1.1.4'

loop_
_geom_angle_atom_site_label_1
_geom_angle_atom_site_label_2
_geom_angle_atom_site_label_3
_geom_angle_site_symmetry_1
_geom_angle_site_symmetry_3
_geom_angle
_geom_angle_publ_flag
N1 Co1 N1 . 4_565 95.69(16) ?
N1 Co1 Cl1 . . 113.48(9) ?
N1 Co1 Cl1 4_565 . 113.48(9) ?
N1 Co1 Cl2 . . 112.23(9) ?
N1 Co1 Cl2 4_565 . 112.23(9) ?
Cl1 Co1 Cl2 . . 109.28(5) ?
H1C O1 H1D . . 108.3 ?
C1 N1 C3 . . 106.5(3) ?
C1 N1 Co1 . . 130.5(2) ?
C3 N1 Co1 . . 122.3(2) ?
C1 N2 C2 . . 108.5(3) ?
C1 N2 H2 . . 125.7 ?
C2 N2 H2 . . 125.7 ?
N1 C1 N2 . . 110.0(3) ?
N1 C1 C5 . . 126.6(3) ?
N2 C1 C5 . . 123.4(3) ?
C3 C2 N2 . . 106.1(3) ?
C3 C2 C7 . . 131.8(3) ?
N2 C2 C7 . . 122.0(3) ?
C2 C3 N1 . . 108.8(3) ?
C2 C3 C4 . . 128.9(3) ?
N1 C3 C4 . . 122.0(3) ?
C3 C4 C3 . 4_565 117.3(4) ?
C3 C4 H4A . . 108.0 ?
C3 C4 H4A 4_565 . 108.0 ?
C3 C4 H4B . . 108.0 ?
C3 C4 H4B 4_565 . 108.0 ?
H4A C4 H4B . . 107.2 ?
C6 C5 C1 . . 116.0(6) ?
C1 C5 C6' . . 117.0(5) ?
C6 C5 H5A . . 108.3 ?
C1 C5 H5A . . 108.3 ?
C6 C5 H5B . . 108.3 ?
C1 C5 H5B . . 108.3 ?
H5A C5 H5B . . 107.4 ?
C1 C5 H5'A . . 108.5 ?
C6' C5 H5'A . . 108.8 ?
C1 C5 H5'B . . 108.1 ?
C6' C5 H5'B . . 107.0 ?
H5'A C5 H5'B . . 107.1 ?
C5 C6 H6A . . 109.5 ?
C5 C6 H6B . . 109.5 ?
C5 C6 H6C . . 109.5 ?
C5 C6' H6'1 . . 109.5 ?
C5 C6' H6'2 . . 109.5 ?
H6'1 C6' H6'2 . . 109.5 ?
C5 C6' H6'3 . . 109.5 ?
H6'1 C6' H6'3 . . 109.5 ?
H6'2 C6' H6'3 . . 109.5 ?
C2 C7 H7A . . 109.5 ?
C2 C7 H7B . . 109.5 ?
H7A C7 H7B . . 109.5 ?
C2 C7 H7C . . 109.5 ?
H7A C7 H7C . . 109.5 ?
H7B C7 H7C . . 109.5 ?

loop_
_geom_bond_atom_site_label_1
_geom_bond_atom_site_label_2
_geom_bond_site_symmetry_2
_geom_bond_distance
_geom_bond_publ_flag
Co1 N1 . 2.012(3) ?
Co1 N1 4_565 2.012(3) ?
Co1 Cl1 . 2.2520(14) ?
Co1 Cl2 . 2.2590(16) ?
O1 H1C . 0.8500 ?
O1 H1D . 0.8500 ?
N1 C1 . 1.316(5) ?
N1 C3 . 1.398(4) ?
N2 C1 . 1.343(4) ?
N2 C2 . 1.374(4) ?
N2 H2 . 0.8600 ?
C1 C5 . 1.496(5) ?
C2 C3 . 1.345(5) ?
C2 C7 . 1.500(5) ?
C3 C4 . 1.486(4) ?
C4 C3 4_565 1.486(4) ?
C4 H4A . 0.9700 ?
C4 H4B . 0.9700 ?
C5 C6 . 1.363(13) ?
C5 C6' . 1.526(12) ?
C5 H5A . 0.9700 ?
C5 H5B . 0.9700 ?
C5 H5'A . 0.9700 ?
C5 H5'B . 0.9700 ?
C6 H5'B . 1.3943 ?
C6 H6A . 0.9600 ?
C6 H6B . 0.9600 ?
C6 H6C . 0.9600 ?
C6' H6'1 . 0.9600 ?
C6' H6'2 . 0.9600 ?
C6' H6'3 . 0.9600 ?
C7 H7A . 0.9600 ?
C7 H7B . 0.9600 ?
C7 H7C . 0.9600 ?

loop_
_geom_hbond_atom_site_label_D
_geom_hbond_atom_site_label_H
_geom_hbond_atom_site_label_A
_geom_hbond_site_symmetry_A
_geom_hbond_distance_DH
_geom_hbond_distance_HA
_geom_hbond_distance_DA
_geom_hbond_angle_DHA
O1 H1C Cl1 . 0.85 2.41 3.256(4) 175
O1 H1D Cl2 1_556 0.85 2.29 3.139(4) 175
N2 H2 O1 3_656 0.86 2.12 2.959(3) 165

loop_
_geom_torsion_atom_site_label_1
_geom_torsion_atom_site_label_2
_geom_torsion_atom_site_label_3
_geom_torsion_atom_site_label_4
_geom_torsion_site_symmetry_1
_geom_torsion_site_symmetry_2
_geom_torsion_site_symmetry_3
_geom_torsion_site_symmetry_4
_geom_torsion
_geom_torsion_publ_flag
N1 Co1 N1 C1 4_565 . . . 156.8(3) ?
Cl1 Co1 N1 C1 . . . . -84.6(4) ?
Cl2 Co1 N1 C1 . . . . 39.9(4) ?
N1 Co1 N1 C3 4_565 . . . -12.2(4) ?
Cl1 Co1 N1 C3 . . . . 106.5(3) ?
Cl2 Co1 N1 C3 . . . . -129.0(3) ?
C3 N1 C1 N2 . . . . 0.7(4) ?
Co1 N1 C1 N2 . . . . -169.5(2) ?
C3 N1 C1 C5 . . . . -178.7(4) ?
Co1 N1 C1 C5 . . . . 11.1(7) ?
C2 N2 C1 N1 . . . . -0.3(5) ?
C2 N2 C1 C5 . . . . 179.2(4) ?
C1 N2 C2 C3 . . . . -0.3(4) ?
C1 N2 C2 C7 . . . . 178.4(4) ?
N2 C2 C3 N1 . . . . 0.8(4) ?
C7 C2 C3 N1 . . . . -177.8(4) ?
N2 C2 C3 C4 . . . . -173.5(4) ?
C7 C2 C3 C4 . . . . 8.0(7) ?
C1 N1 C3 C2 . . . . -1.0(4) ?
Co1 N1 C3 C2 . . . . 170.3(2) ?
C1 N1 C3 C4 . . . . 173.8(4) ?
Co1 N1 C3 C4 . . . . -15.0(5) ?
C2 C3 C4 C3 . . . 4_565 -138.0(4) ?
N1 C3 C4 C3 . . . 4_565 48.3(7) ?
N1 C1 C5 C6 . . . . -110.0(7) ?
N2 C1 C5 C6 . . . . 70.7(8) ?
N1 C1 C5 C6' . . . . -153.4(6) ?
N2 C1 C5 C6' . . . . 27.3(8) ?
